data_2240705
loop_
_publ_author_name
'Mohamed, Shaaban K.'
'Akkurt, Mehmet'
'Singh, Kuldip'
'Hussein, Bahgat R. M.'
'Albayati, Mustafa R.'

_publ_section_title
;
 Crystal structure of
 4,6-diamino-2-sulfanylidene-1,2-dihydropyridine-3-carbonitrile
;
_journal_coeditor_code HG5399
_journal_issue 9
_journal_name_full 'Acta Crystallographica Section E'
_journal_page_first o993
_journal_page_last o994
_journal_paper_doi 10.1107/S1600536814018029
_journal_volume 70
_journal_year 2014
_chemical_formula_iupac 'C6 H6 N4 S'
_chemical_formula_moiety 'C6 H6 N4 S'
_chemical_formula_sum 'C6 H6 N4 S'
_chemical_formula_weight 166.21
_chemical_name_systematic
;
4,6-Diamino-2-sulfanylidene-1,2-dihydropyridine-3-carbonitrile
;
_space_group_IT_number 29
_symmetry_cell_setting orthorhombic
_symmetry_space_group_name_Hall 'P 2c -2ac'
_symmetry_space_group_name_H-M 'P c a 21'
_atom_sites_solution_hydrogens geom
_cell_angle_alpha 90
_cell_angle_beta 90
_cell_angle_gamma 90
_cell_formula_units_Z 8
_cell_length_a 26.252(8)
_cell_length_b 4.3670(14)
_cell_length_c 12.523(4)
_cell_measurement_reflns_used 748
_cell_measurement_temperature 150(2)
_cell_measurement_theta_max 23.41
_cell_measurement_theta_min 2.25
_cell_volume 1435.7(8)
_computing_cell_refinement 'SAINT (Bruker, 2011)'
_computing_data_collection 'SMART (Bruker, 2011)'
_computing_data_reduction 'SAINT (Bruker, 2011)'
_computing_molecular_graphics 'SHELXTL (Sheldrick, 2008)'
_computing_publication_material 'SHELXTL (Sheldrick, 2008) and PLATON (Spek, 2009)'
_computing_structure_refinement 'SHELXL97 (Sheldrick, 2008)'
_computing_structure_solution 'SHELXS97 (Sheldrick, 2008)'
_diffrn_ambient_temperature 150(2)
_diffrn_measured_fraction_theta_full 1.000
_diffrn_measured_fraction_theta_max 0.959
_diffrn_measurement_device_type 'Bruker APEX 2000 CCD area-detector'
_diffrn_measurement_method 'phi and omega scans'
_diffrn_radiation_monochromator graphite
_diffrn_radiation_source 'fine-focus sealed tube'
_diffrn_radiation_type MoK\a
_diffrn_radiation_wavelength 0.71073
_diffrn_reflns_av_R_equivalents 0.1373
_diffrn_reflns_av_sigmaI/netI 0.1623
_diffrn_reflns_limit_h_max 33
_diffrn_reflns_limit_h_min -34
_diffrn_reflns_limit_k_max 5
_diffrn_reflns_limit_k_min -5
_diffrn_reflns_limit_l_max 16
_diffrn_reflns_limit_l_min -16
_diffrn_reflns_number 11662
_diffrn_reflns_reduction_process
;
;
_diffrn_reflns_theta_full 25.24
_diffrn_reflns_theta_max 28.68
_diffrn_reflns_theta_min 1.55
_exptl_absorpt_coefficient_mu 0.381
_exptl_absorpt_correction_T_max 0.928
_exptl_absorpt_correction_T_min 0.518
_exptl_absorpt_correction_type multi-scan
_exptl_absorpt_process_details '(SADABS: Bruker, 2011)'
_exptl_crystal_colour 'pale yellow'
_exptl_crystal_density_diffrn 1.538
_exptl_crystal_density_method 'Not Measured'
_exptl_crystal_description needle
_exptl_crystal_F_000 688
_exptl_crystal_size_max 0.320
_exptl_crystal_size_mid 0.120
_exptl_crystal_size_min 0.040
_refine_diff_density_max 0.421
_refine_diff_density_min -0.339
_refine_ls_abs_structure_details 'Flack (1983), <b>???? Friedel pairs</b>'
_refine_ls_abs_structure_Flack 0.01(13)
_refine_ls_extinction_method none
_refine_ls_goodness_of_fit_ref 0.866
_refine_ls_hydrogen_treatment constr
_refine_ls_matrix_type full
_refine_ls_number_parameters 199
_refine_ls_number_reflns 3412
_refine_ls_number_restraints 1
_refine_ls_restrained_S_all 0.866
_refine_ls_R_factor_all 0.1086
_refine_ls_R_factor_gt 0.0641
_refine_ls_shift/su_max 0.000
_refine_ls_shift/su_mean 0.000
_refine_ls_structure_factor_coef Fsqd
_refine_ls_weighting_details 'w=1/[\s^2^(Fo^2^)+(0.0282P)^2^] where P=(Fo^2^+2Fc^2^)/3'
_refine_ls_weighting_scheme calc
_refine_ls_wR_factor_gt 0.1024
_refine_ls_wR_factor_ref 0.1167
_reflns_number_gt 2027
_reflns_number_total 3412
_reflns_threshold_expression I>2\s(I)
_cod_data_source_file hg5399sup1.cif
_cod_data_source_block I
_cod_database_code 2240705

loop_
_symmetry_equiv_pos_site_id
_symmetry_equiv_pos_as_xyz
1 x,y,z
2 -x,-y,1/2+z
3 1/2-x,y,1/2+z
4 1/2+x,-y,z

loop_
_atom_site_aniso_label
_atom_site_aniso_U_11
_atom_site_aniso_U_22
_atom_site_aniso_U_33
_atom_site_aniso_U_12
_atom_site_aniso_U_13
_atom_site_aniso_U_23
S1 0.0253(9) 0.0437(12) 0.0307(10) -0.0029(9) -0.0017(8) -0.0139(10)
S1A 0.0223(8) 0.0385(10) 0.0229(8) 0.0018(9) 0.0020(8) 0.0010(9)
N1 0.016(3) 0.037(4) 0.027(4) -0.001(3) -0.001(2) -0.005(3)
N2 0.026(3) 0.054(5) 0.037(4) 0.002(3) -0.001(3) -0.011(3)
N3 0.024(3) 0.054(4) 0.034(4) -0.004(3) -0.002(3) -0.020(4)
N4 0.029(3) 0.057(5) 0.034(4) -0.009(3) 0.004(3) -0.020(3)
C1 0.031(4) 0.025(4) 0.021(4) 0.003(3) 0.000(3) -0.001(3)
C2 0.023(4) 0.031(4) 0.021(4) 0.005(3) -0.003(3) -0.006(3)
C3 0.022(3) 0.028(4) 0.025(4) -0.002(3) 0.001(3) -0.001(4)
C4 0.025(4) 0.034(5) 0.030(4) -0.005(3) 0.000(3) -0.017(4)
C5 0.026(4) 0.036(5) 0.020(4) -0.003(3) 0.001(3) -0.008(3)
C6 0.023(4) 0.040(5) 0.031(5) 0.001(3) -0.001(3) -0.007(4)
N1A 0.022(3) 0.027(3) 0.020(3) -0.003(3) -0.001(2) 0.002(3)
N2A 0.035(4) 0.042(4) 0.036(4) -0.009(3) 0.001(3) -0.003(3)
N3A 0.021(3) 0.049(4) 0.028(3) -0.004(3) 0.005(3) -0.012(3)
N4A 0.026(3) 0.032(4) 0.025(3) -0.003(3) -0.002(2) 0.000(3)
C1A 0.028(4) 0.023(4) 0.023(4) 0.004(3) -0.003(3) 0.001(3)
C2A 0.019(3) 0.026(4) 0.025(4) 0.002(3) -0.002(3) 0.004(3)
C3A 0.018(3) 0.026(4) 0.023(4) 0.006(3) 0.000(3) 0.003(3)
C4A 0.027(4) 0.025(4) 0.026(4) 0.002(3) 0.001(3) -0.001(3)
C5A 0.023(4) 0.026(4) 0.030(4) 0.000(3) -0.008(3) 0.009(4)
C6A 0.020(4) 0.024(4) 0.032(4) 0.006(3) 0.005(3) 0.007(4)

loop_
_atom_site_type_symbol
_atom_site_label
_atom_site_fract_x
_atom_site_fract_y
_atom_site_fract_z
_atom_site_U_iso_or_equiv
_atom_site_thermal_displace_type
_atom_site_calc_flag
_atom_site_refinement_flags
_atom_site_occupancy
S S1 0.27967(6) 0.5692(5) 0.10895(15) 0.0332(6) Uani d . 1.000
S S1A 0.59399(6) 0.7628(4) 0.41599(15) 0.0279(5) Uani d . 1.000
N N1 0.28114(18) 0.2124(13) -0.0607(4) 0.027(2) Uani d . 1.000
N N2 0.1365(2) 0.4860(15) 0.1504(5) 0.039(2) Uani d . 1.000
N N3 0.1288(2) 0.0258(14) -0.0735(5) 0.037(2) Uani d . 1.000
N N4 0.2980(2) -0.1066(15) -0.2027(5) 0.040(2) Uani d . 1.000
C C1 0.2513(3) 0.3403(15) 0.0166(5) 0.026(2) Uani d . 1.000
C C2 0.1995(2) 0.2719(16) 0.0115(5) 0.025(2) Uani d . 1.000
C C3 0.1797(2) 0.0835(15) -0.0684(5) 0.025(2) Uani d . 1.000
C C4 0.2122(2) -0.0471(17) -0.1416(6) 0.030(3) Uani d . 1.000
C C5 0.2637(2) 0.0167(17) -0.1372(6) 0.027(3) Uani d . 1.000
C C6 0.1661(2) 0.3946(18) 0.0905(6) 0.031(3) Uani d . 1.000
N N1A 0.59425(19) 1.1254(12) 0.5874(4) 0.0230(17) Uani d . 1.000
N N2A 0.4628(2) 0.4521(15) 0.4637(5) 0.038(2) Uani d . 1.000
N N3A 0.45527(19) 0.8585(13) 0.7032(4) 0.0327(19) Uani d . 1.000
N N4A 0.6065(2) 1.4593(13) 0.7299(4) 0.0277(19) Uani d . 1.000
C C1A 0.5677(3) 0.9133(16) 0.5295(5) 0.025(2) Uani d . 1.000
C C2A 0.5201(2) 0.8249(16) 0.5670(5) 0.023(2) Uani d . 1.000
C C3A 0.5005(3) 0.9504(16) 0.6643(5) 0.022(2) Uani d . 1.000
C C4A 0.5300(2) 1.1636(15) 0.7195(6) 0.026(2) Uani d . 1.000
C C5A 0.5760(2) 1.2555(16) 0.6797(5) 0.026(2) Uani d . 1.000
C C6A 0.4896(2) 0.6151(16) 0.5089(6) 0.025(2) Uani d . 1.000
H H1 0.31370 0.25940 -0.06120 0.0320 Uiso c RU 1.000
H H4 0.19930 -0.18060 -0.19500 0.0360 Uiso c RU 1.000
H H31 0.11670 -0.09500 -0.12370 0.0450 Uiso c RU 1.000
H H32 0.10800 0.10930 -0.02670 0.0450 Uiso c RU 1.000
H H41 0.33050 -0.06070 -0.19550 0.0480 Uiso c RU 1.000
H H42 0.28820 -0.23400 -0.25310 0.0480 Uiso c RU 1.000
H H1A 0.62450 1.18140 0.56440 0.0270 Uiso c RU 1.000
H H4A 0.51800 1.24540 0.78520 0.0310 Uiso c RU 1.000
H H33 0.44400 0.93300 0.76400 0.0400 Uiso c RU 1.000
H H34 0.43690 0.72390 0.66770 0.0400 Uiso c RU 1.000
H H43 0.59690 1.53930 0.79120 0.0330 Uiso c RU 1.000
H H44 0.63580 1.51200 0.70130 0.0330 Uiso c RU 1.000

loop_
_atom_type_symbol
_atom_type_description
_atom_type_scat_dispersion_real
_atom_type_scat_dispersion_imag
_atom_type_scat_source
C C 0.0033 0.0016 ' International Tables Vol C Tables 4.2.6.8 and 6.1.1.4'
H H 0.0000 0.0000 ' International Tables Vol C Tables 4.2.6.8 and 6.1.1.4'
N N 0.0061 0.0033 ' International Tables Vol C Tables 4.2.6.8 and 6.1.1.4'
S S 0.1246 0.1234 ' International Tables Vol C Tables 4.2.6.8 and 6.1.1.4'

loop_
_geom_angle_atom_site_label_1
_geom_angle_atom_site_label_2
_geom_angle_atom_site_label_3
_geom_angle
_geom_angle_publ_flag
C1 N1 C5 124.2(5) no
S1 C1 N1 118.1(6) no
S1 C1 C2 125.8(5) no
N1 C1 C2 116.1(6) no
C1 N1 H1 118.00 no
C5 N1 H1 118.00 no
C1 C2 C3 121.5(6) no
C1 C2 C6 119.2(6) no
C3 C2 C6 119.3(5) no
N3 C3 C2 120.6(5) no
C3 N3 H31 120.00 no
C3 N3 H32 120.00 no
H31 N3 H32 120.00 no
C2 C3 C4 119.4(5) no
N3 C3 C4 120.0(6) no
C5 N4 H42 120.00 no
C5 N4 H41 120.00 no
C3 C4 C5 119.8(6) no
H41 N4 H42 120.00 no
N1 C5 N4 117.3(5) no
N4 C5 C4 123.8(7) no
N1 C5 C4 118.9(6) no
N2 C6 C2 175.5(7) no
C1A N1A C5A 123.3(5) no
C3 C4 H4 120.00 no
C5 C4 H4 120.00 no
S1A C1A N1A 119.7(5) no
S1A C1A C2A 122.5(5) no
N1A C1A C2A 117.9(6) no
C1A N1A H1A 118.00 no
C5A N1A H1A 118.00 no
C1A C2A C3A 120.3(6) no
C1A C2A C6A 120.9(6) no
C3A C2A C6A 118.8(6) no
N3A C3A C2A 120.8(6) no
C3A N3A H33 120.00 no
C3A N3A H34 120.00 no
H33 N3A H34 120.00 no
C2A C3A C4A 118.6(6) no
N3A C3A C4A 120.7(6) no
C5A N4A H44 120.00 no
C5A N4A H43 120.00 no
C3A C4A C5A 120.4(7) no
H43 N4A H44 120.00 no
N1A C5A N4A 117.2(5) no
N4A C5A C4A 123.2(6) no
N1A C5A C4A 119.6(6) no
N2A C6A C2A 176.7(6) no
C3A C4A H4A 120.00 no
C5A C4A H4A 120.00 no

loop_
_geom_bond_atom_site_label_1
_geom_bond_atom_site_label_2
_geom_bond_distance
_geom_bond_publ_flag
S1 C1 1.700(7) no
S1A C1A 1.711(7) no
N1 C1 1.365(9) no
N1 C5 1.363(9) no
N2 C6 1.151(9) no
N3 C3 1.361(7) no
N4 C5 1.332(9) no
C1 C2 1.394(9) no
N1 H1 0.8800 no
C2 C3 1.396(9) no
C2 C6 1.426(9) no
C3 C4 1.376(9) no
N3 H31 0.8800 no
N3 H32 0.8800 no
N4 H41 0.8800 no
N4 H42 0.8800 no
C4 C5 1.382(8) no
N1A C5A 1.374(8) no
N1A C1A 1.367(9) no
N2A C6A 1.150(9) no
N3A C3A 1.345(9) no
C4 H4 0.9500 no
N4A C5A 1.352(8) no
C1A C2A 1.390(9) no
N1A H1A 0.8800 no
C2A C3A 1.432(9) no
C2A C6A 1.418(9) no
C3A C4A 1.394(10) no
N3A H34 0.8800 no
N3A H33 0.8800 no
C4A C5A 1.367(8) no
N4A H43 0.8800 no
N4A H44 0.8800 no
C4A H4A 0.9500 no

loop_
_geom_hbond_atom_site_label_D
_geom_hbond_atom_site_label_H
_geom_hbond_atom_site_label_A
_geom_hbond_site_symmetry_A
_geom_hbond_distance_DH
_geom_hbond_distance_HA
_geom_hbond_distance_DA
_geom_hbond_angle_DHA
_geom_hbond_publ_flag
N1 H1 S1A 2_664 0.88 2.44 3.293(5) 163 yes
N1A H1A S1 2_675 0.88 2.80 3.579(5) 149 yes
N3 H31 N4A 4_464 0.88 2.44 3.300(8) 165 yes
N3 H32 N2A 3_554 0.88 2.39 3.077(8) 135 yes
N3A H33 S1A 2_675 0.88 2.53 3.392(6) 168 yes
N3A H34 N2 3_555 0.88 2.20 2.981(8) 148 yes
N4 H41 S1A 2_664 0.88 2.75 3.536(6) 149 yes
N4 H42 S1 3_544 0.88 2.63 3.424(6) 151 yes
N4 H42 N2 3_544 0.88 2.62 3.083(9) 114 yes
N4A H44 S1 2_675 0.88 2.53 3.353(6) 157 yes
C4 H4 S1 3_544 0.95 2.74 3.551(8) 143 yes

loop_
_geom_torsion_atom_site_label_1
_geom_torsion_atom_site_label_2
_geom_torsion_atom_site_label_3
_geom_torsion_atom_site_label_4
_geom_torsion
_geom_torsion_publ_flag
C5 N1 C1 S1 177.7(5) no
C5 N1 C1 C2 -3.0(10) no
C1 N1 C5 C4 3.5(10) no
C1 N1 C5 N4 -175.4(6) no
S1 C1 C2 C6 -1.5(10) no
S1 C1 C2 C3 179.3(5) no
N1 C1 C2 C3 0.0(10) no
N1 C1 C2 C6 179.2(6) no
C1 C2 C3 N3 -178.3(6) no
C6 C2 C3 C4 -176.9(7) no
C1 C2 C3 C4 2.4(10) no
C6 C2 C3 N3 2.4(10) no
N3 C3 C4 C5 178.8(7) no
C2 C3 C4 C5 -1.9(10) no
C3 C4 C5 N4 177.9(7) no
C3 C4 C5 N1 -0.9(11) no
C5A N1A C1A S1A -179.5(5) no
C5A N1A C1A C2A -0.5(10) no
C1A N1A C5A C4A 2.6(9) no
C1A N1A C5A N4A 179.1(6) no
S1A C1A C2A C6A -3.5(10) no
S1A C1A C2A C3A 178.0(5) no
N1A C1A C2A C3A -1.1(10) no
N1A C1A C2A C6A 177.5(6) no
C1A C2A C3A N3A -177.7(6) no
C6A C2A C3A C4A -178.1(6) no
C1A C2A C3A C4A 0.5(10) no
C6A C2A C3A N3A 3.7(10) no
N3A C3A C4A C5A 179.8(6) no
C2A C3A C4A C5A 1.6(10) no
C3A C4A C5A N4A -179.4(6) no
C3A C4A C5A N1A -3.2(10) no

_cod_database_fobs_code 2240705
